data_4508904
loop_
_publ_author_name
'Gu, Xiaojun'
'Xue, Dongfeng'

_publ_section_title
;
 Selected Controlled Synthesis of Three-Dimensional 4d&#x2212;4f
 Heterometallic Coordination Frameworks by Lanthanide Carboxylate Subunits
 and Silver Centers
;
_journal_issue 11
_journal_name_full 'Crystal Growth &amp; Design'
_journal_page_first 2551
_journal_paper_doi 10.1021/cg060485o
_journal_volume 6
_journal_year 2006
_chemical_formula_sum 'C62 H38 Ag Eu4 N5 O27.5'
_chemical_formula_weight 2008.68
_chemical_name_systematic
; 
 ? 
;
_space_group_IT_number 15
_symmetry_cell_setting monoclinic
_symmetry_space_group_name_Hall '-C 2yc'
_symmetry_space_group_name_H-M 'C 1 2/c 1'
_atom_sites_solution_hydrogens geom
_atom_sites_solution_primary direct
_atom_sites_solution_secondary difmap
_audit_creation_method SHELXL-97
_cell_angle_alpha 90.00
_cell_angle_beta 115.0800(10)
_cell_angle_gamma 90.00
_cell_formula_units_Z 8
_cell_length_a 30.992(3)
_cell_length_b 13.9203(15)
_cell_length_c 31.222(5)
_cell_measurement_temperature 293(2)
_cell_volume 12200(3)
_computing_structure_refinement 'SHELXL-97 (Sheldrick, 1997)'
_computing_structure_solution 'SHELXS-97 (Sheldrick, 1990)'
_diffrn_ambient_temperature 273(2)
_diffrn_measured_fraction_theta_full 0.999
_diffrn_measured_fraction_theta_max 0.999
_diffrn_radiation_monochromator graphite
_diffrn_radiation_source 'fine-focus sealed tube'
_diffrn_radiation_type MoK\a
_diffrn_radiation_wavelength 0.71073
_diffrn_reflns_av_R_equivalents 0.0681
_diffrn_reflns_av_sigmaI/netI 0.0908
_diffrn_reflns_limit_h_max 38
_diffrn_reflns_limit_h_min -37
_diffrn_reflns_limit_k_max 12
_diffrn_reflns_limit_k_min -17
_diffrn_reflns_limit_l_max 27
_diffrn_reflns_limit_l_min -39
_diffrn_reflns_number 33564
_diffrn_reflns_theta_full 26.37
_diffrn_reflns_theta_max 26.37
_diffrn_reflns_theta_min 1.66
_exptl_absorpt_coefficient_mu 4.465
_exptl_crystal_colour colorless
_exptl_crystal_density_diffrn 2.187
_exptl_crystal_density_method 'not measured'
_exptl_crystal_description rod
_exptl_crystal_F_000 7712
_exptl_crystal_size_max 0.24
_exptl_crystal_size_mid 0.10
_exptl_crystal_size_min 0.05
_refine_diff_density_max 0.935
_refine_diff_density_min -1.171
_refine_diff_density_rms 0.179
_refine_ls_extinction_coef 0.000003(3)
_refine_ls_extinction_expression Fc^*^=kFc[1+0.001xFc^2^\l^3^/sin(2\q)]^-1/4^
_refine_ls_extinction_method SHELXL
_refine_ls_goodness_of_fit_ref 0.976
_refine_ls_hydrogen_treatment mixed
_refine_ls_matrix_type full
_refine_ls_number_parameters 902
_refine_ls_number_reflns 12479
_refine_ls_number_restraints 0
_refine_ls_restrained_S_all 0.976
_refine_ls_R_factor_all 0.0897
_refine_ls_R_factor_gt 0.0445
_refine_ls_shift/su_max 0.003
_refine_ls_shift/su_mean 0.000
_refine_ls_structure_factor_coef Fsqd
_refine_ls_weighting_details 'calc w=1/[\s^2^(Fo^2^)+(0.0192P)^2^+0.0000P] where P=(Fo^2^+2Fc^2^)/3'
_refine_ls_weighting_scheme calc
_refine_ls_wR_factor_gt 0.0685
_refine_ls_wR_factor_ref 0.0812
_reflns_number_gt 7799
_reflns_number_total 12479
_reflns_threshold_expression >2sigma(I)
_cod_data_source_file cg060485osup1.cif
_cod_data_source_block 2
_cod_original_sg_symbol_H-M C2/c
_cod_original_formula_sum 'C62 H38 Ag Eu4 N5 O27.50'
_cod_database_code 4508904

loop_
_symmetry_equiv_pos_as_xyz
'x, y, z'
'-x, y, -z+1/2'
'x+1/2, y+1/2, z'
'-x+1/2, y+1/2, -z+1/2'
'-x, -y, -z'
'x, -y, z-1/2'
'-x+1/2, -y+1/2, -z'
'x+1/2, -y+1/2, z-1/2'

loop_
_atom_site_label
_atom_site_type_symbol
_atom_site_fract_x
_atom_site_fract_y
_atom_site_fract_z
_atom_site_U_iso_or_equiv
_atom_site_adp_type
_atom_site_occupancy
_atom_site_symmetry_multiplicity
_atom_site_calc_flag
_atom_site_refinement_flags
Eu1 Eu 0.351047(12) 0.36515(3) 0.079260(13) 0.02375(10) Uani 1 1 d .
Eu2 Eu 0.352907(12) 0.12676(3) 0.003303(13) 0.02344(10) Uani 1 1 d .
Eu4 Eu 0.463713(12) 0.85918(3) 0.052568(13) 0.02300(10) Uani 1 1 d .
Eu3 Eu 0.448707(13) 0.62624(3) 0.138444(15) 0.03067(11) Uani 1 1 d .
Ag1 Ag 0.23596(2) -0.11519(5) 0.19744(2) 0.03912(18) Uani 1 1 d .
C30 C 0.4507(2) 0.5596(6) -0.0461(3) 0.0290(19) Uani 1 1 d .
H30A H 0.4617 0.6162 -0.0538 0.035 Uiso 1 1 calc R
C54 C 0.4400(3) 0.9419(6) 0.2182(3) 0.047(2) Uani 1 1 d .
H54A H 0.4492 0.8878 0.2375 0.056 Uiso 1 1 calc R
C17 C 0.1433(3) -0.2279(6) 0.1241(3) 0.037(2) Uani 1 1 d .
H17A H 0.1299 -0.1678 0.1235 0.045 Uiso 1 1 calc R
O14 O 0.45272(17) 0.6347(4) 0.06578(19) 0.0402(14) Uani 1 1 d .
O16 O 0.43284(16) 0.4329(4) 0.11049(17) 0.0315(13) Uani 1 1 d .
O24 O 0.44046(18) 0.8326(4) 0.11416(19) 0.0436(16) Uani 1 1 d .
O1 O 0.28653(17) 0.1246(4) 0.01895(18) 0.0428(15) Uani 1 1 d .
O11 O 0.39278(17) 0.2300(4) -0.03468(17) 0.0279(13) Uani 1 1 d .
O20 O 0.37067(17) 0.6413(4) 0.08767(19) 0.0397(14) Uani 1 1 d .
C53 C 0.4290(3) 0.9339(6) 0.1705(3) 0.0282(19) Uani 1 1 d .
O23 O 0.4345(2) 0.7647(4) 0.1749(2) 0.0450(16) Uani 1 1 d .
C62 C 0.2488(3) 0.3094(6) 0.0993(3) 0.031(2) Uani 1 1 d .
O12 O 0.38039(16) 0.3075(4) 0.02001(17) 0.0274(13) Uani 1 1 d .
C22 C 0.3861(3) -0.2402(6) 0.2633(3) 0.036(2) Uani 1 1 d .
H22A H 0.4013 -0.2869 0.2534 0.043 Uiso 1 1 calc R
C29 C 0.4426(2) 0.5559(5) -0.0063(3) 0.0259(18) Uani 1 1 d .
N4 N 0.3184(2) -0.1372(5) 0.2435(2) 0.0447(19) Uani 1 1 d .
C32 C 0.4539(2) 0.6425(6) 0.0255(3) 0.0304(19) Uani 1 1 d .
C47 C 0.3322(3) 0.5981(6) 0.0639(3) 0.0304(19) Uani 1 1 d .
O28 O 0.52945(17) 0.8833(4) 0.03111(18) 0.0374(14) Uani 1 1 d .
N1 N 0.2428(3) -0.0181(5) 0.1411(2) 0.0403(19) Uani 1 1 d .
O10 O 0.28821(17) 0.3204(4) 0.09782(18) 0.0412(15) Uani 1 1 d .
C31 C 0.3949(2) 0.3049(6) -0.0127(3) 0.0251(18) Uani 1 1 d .
C20 C 0.3844(3) -0.1280(6) 0.3193(3) 0.042(2) Uani 1 1 d .
H20A H 0.3983 -0.0976 0.3485 0.051 Uiso 1 1 calc R
N5 N 0.2490(3) 0.1740(6) 0.2236(3) 0.064(3) Uani 1 1 d .
O19 O 0.32924(17) 0.5168(4) 0.04481(18) 0.0347(14) Uani 1 1 d .
C60 C 0.2072(3) 0.2429(7) 0.1469(3) 0.045(2) Uani 1 1 d .
H60A H 0.1780 0.2610 0.1231 0.054 Uiso 1 1 calc R
N2 N 0.1943(3) -0.0377(5) 0.2341(2) 0.0400(19) Uani 1 1 d .
C23 C 0.3415(3) -0.2061(6) 0.2330(3) 0.042(2) Uani 1 1 d .
H23A H 0.3268 -0.2339 0.2032 0.051 Uiso 1 1 calc R
C58 C 0.2905(3) 0.2345(7) 0.1798(3) 0.048(3) Uani 1 1 d .
H58A H 0.3197 0.2462 0.1790 0.058 Uiso 1 1 calc R
C59 C 0.2489(3) 0.2607(6) 0.1422(3) 0.0284(19) Uani 1 1 d .
C61 C 0.2094(4) 0.1975(8) 0.1875(4) 0.067(3) Uani 1 1 d .
H61A H 0.1808 0.1828 0.1891 0.080 Uiso 1 1 calc R
O15 O 0.50181(18) 0.4929(4) 0.15931(19) 0.0427(15) Uani 1 1 d .
O13 O 0.46518(18) 0.7190(4) 0.01209(19) 0.0376(14) Uani 1 1 d .
N3 N 0.1878(2) -0.2433(5) 0.1569(2) 0.0373(18) Uani 1 1 d .
C28 C 0.4251(2) 0.4750(5) 0.0051(3) 0.0245(18) Uani 1 1 d .
H28A H 0.4194 0.4740 0.0320 0.029 Uiso 1 1 calc R
C27 C 0.4158(2) 0.3944(5) -0.0233(2) 0.0194(17) Uani 1 1 d .
C6 C 0.2483(3) 0.1249(6) 0.0219(3) 0.0287(18) Uani 1 1 d .
C52 C 0.4141(3) 1.0142(6) 0.1423(3) 0.0291(19) Uani 1 1 d .
H52A H 0.4064 1.0085 0.1102 0.035 Uiso 1 1 calc R
C26 C 0.4250(2) 0.3967(5) -0.0634(3) 0.0283(19) Uani 1 1 d .
H26A H 0.4195 0.3425 -0.0824 0.034 Uiso 1 1 calc R
C25 C 0.4425(3) 0.4802(6) -0.0748(3) 0.0290(19) Uani 1 1 d .
H25A H 0.4485 0.4824 -0.1015 0.035 Uiso 1 1 calc R
C39 C 0.4765(3) 0.4224(6) 0.1362(3) 0.0270(18) Uani 1 1 d .
C51 C 0.4102(2) 1.1029(6) 0.1601(3) 0.0259(18) Uani 1 1 d .
C3 C 0.2462(2) 0.0735(5) 0.0636(3) 0.0259(18) Uani 1 1 d .
C2 C 0.2872(3) 0.0458(6) 0.1016(3) 0.038(2) Uani 1 1 d .
H2A H 0.3168 0.0568 0.1016 0.045 Uiso 1 1 calc R
C11 C 0.1490(3) -0.0123(6) 0.2159(3) 0.044(2) Uani 1 1 d .
H11A H 0.1330 -0.0082 0.1831 0.053 Uiso 1 1 calc R
C4 C 0.2033(3) 0.0520(6) 0.0641(3) 0.038(2) Uani 1 1 d .
H4A H 0.1748 0.0678 0.0387 0.045 Uiso 1 1 calc R
C55 C 0.4348(3) 0.8386(6) 0.1524(3) 0.032(2) Uani 1 1 d .
C1 C 0.2842(3) 0.0023(6) 0.1391(3) 0.047(2) Uani 1 1 d .
H1A H 0.3123 -0.0143 0.1648 0.056 Uiso 1 1 calc R
C13 C 0.2049(3) -0.3299(6) 0.1567(3) 0.040(2) Uani 1 1 d .
H13A H 0.2354 -0.3437 0.1795 0.048 Uiso 1 1 calc R
C7 C 0.2170(3) -0.0379(7) 0.2811(3) 0.050(3) Uani 1 1 d .
H7A H 0.2494 -0.0517 0.2950 0.060 Uiso 1 1 calc R
C5 C 0.2036(3) 0.0064(6) 0.1033(3) 0.045(2) Uani 1 1 d .
H5A H 0.1743 -0.0083 0.1033 0.054 Uiso 1 1 calc R
C19 C 0.3408(3) -0.0994(7) 0.2859(3) 0.052(3) Uani 1 1 d .
H19A H 0.3258 -0.0492 0.2939 0.062 Uiso 1 1 calc R
C50 C 0.4229(3) 1.1094(6) 0.2083(3) 0.050(3) Uani 1 1 d .
H50A H 0.4217 1.1686 0.2215 0.060 Uiso 1 1 calc R
C8 C 0.1947(3) -0.0185(6) 0.3101(3) 0.046(2) Uani 1 1 d .
H8A H 0.2120 -0.0204 0.3428 0.055 Uiso 1 1 calc R
C49 C 0.4374(4) 1.0295(7) 0.2370(3) 0.065(3) Uani 1 1 d .
H49A H 0.4454 1.0350 0.2692 0.078 Uiso 1 1 calc R
C57 C 0.2888(4) 0.1910(8) 0.2185(3) 0.063(3) Uani 1 1 d .
H57A H 0.3175 0.1720 0.2428 0.076 Uiso 1 1 calc R
O27 O 0.4984(4) 0.6191(10) 0.2331(3) 0.055(4) Uani 0.50 1 d P
C16 C 0.1161(3) -0.2947(6) 0.0913(3) 0.032(2) Uani 1 1 d .
H16A H 0.0852 -0.2804 0.0698 0.039 Uiso 1 1 calc R
C15 C 0.1357(2) -0.3826(5) 0.0911(2) 0.0239(17) Uani 1 1 d .
C18 C 0.1097(3) -0.4557(6) 0.0524(3) 0.0272(19) Uani 1 1 d .
O6 O 0.06771(17) -0.4367(4) 0.02338(16) 0.0276(12) Uani 1 1 d .
O5 O 0.13214(17) -0.5285(4) 0.05214(17) 0.0334(14) Uani 1 1 d .
C14 C 0.1807(3) -0.4022(6) 0.1249(3) 0.037(2) Uani 1 1 d .
H14A H 0.1945 -0.4621 0.1264 0.045 Uiso 1 1 calc R
C21 C 0.4074(3) -0.2032(6) 0.3085(3) 0.0302(19) Uani 1 1 d .
C24 C 0.4541(3) -0.2402(6) 0.3439(3) 0.033(2) Uani 1 1 d .
O8 O 0.46875(17) -0.2045(4) 0.38459(19) 0.0363(14) Uani 1 1 d .
O7 O 0.47476(18) -0.3029(4) 0.33155(19) 0.0424(15) Uani 1 1 d .
O2 O 0.21034(18) 0.1655(4) -0.00644(17) 0.0354(14) Uani 1 1 d .
O9 O 0.20940(18) 0.3373(4) 0.06935(18) 0.0405(15) Uani 1 1 d .
C10 C 0.1236(3) 0.0090(6) 0.2422(3) 0.043(2) Uani 1 1 d .
H10A H 0.0916 0.0264 0.2274 0.052 Uiso 1 1 calc R
C9 C 0.1468(3) 0.0036(5) 0.2907(3) 0.033(2) Uani 1 1 d .
C12 C 0.1223(3) 0.0138(6) 0.3221(3) 0.037(2) Uani 1 1 d .
O4 O 0.14202(19) -0.0292(4) 0.36138(19) 0.0420(16) Uani 1 1 d .
O3 O 0.0856(2) 0.0644(4) 0.31020(18) 0.0470(16) Uani 1 1 d .
C35 C 0.5009(2) 0.3276(5) 0.1399(3) 0.0236(18) Uani 1 1 d .
C36 C 0.4792(2) 0.2556(5) 0.1086(3) 0.0269(19) Uani 1 1 d .
H36A H 0.4495 0.2662 0.0838 0.032 Uiso 1 1 calc R
C34 C 0.5456(3) 0.3110(6) 0.1760(3) 0.040(2) Uani 1 1 d .
H34A H 0.5606 0.3596 0.1977 0.047 Uiso 1 1 calc R
C37 C 0.5007(2) 0.1669(5) 0.1132(2) 0.0223(17) Uani 1 1 d .
C33 C 0.5680(3) 0.2243(6) 0.1805(3) 0.039(2) Uani 1 1 d .
H33A H 0.5982 0.2148 0.2047 0.047 Uiso 1 1 calc R
C40 C 0.4751(3) 0.0853(6) 0.0806(3) 0.0289(19) Uani 1 1 d .
C38 C 0.5461(3) 0.1517(6) 0.1493(3) 0.036(2) Uani 1 1 d .
H38A H 0.5612 0.0927 0.1522 0.043 Uiso 1 1 calc R
O18 O 0.49437(19) 0.0056(4) 0.08709(19) 0.0447(16) Uani 1 1 d .
O17 O 0.43448(17) 0.1026(4) 0.04850(17) 0.0347(14) Uani 1 1 d .
C56 C 0.3918(3) 1.1903(6) 0.1305(3) 0.0275(19) Uani 1 1 d .
O26 O 0.39414(18) 1.2700(4) 0.15003(18) 0.0353(14) Uani 1 1 d .
O25 O 0.37246(18) 1.1834(4) 0.08561(18) 0.0307(13) Uani 1 1 d .
C45 C 0.2872(2) 0.6490(5) 0.0568(3) 0.0258(18) Uani 1 1 d .
C44 C 0.2429(2) 0.6103(6) 0.0287(2) 0.0293(19) Uani 1 1 d .
H44A H 0.2409 0.5506 0.0147 0.035 Uiso 1 1 calc R
C46 C 0.2896(3) 0.7367(6) 0.0779(3) 0.038(2) Uani 1 1 d .
H46A H 0.3191 0.7627 0.0974 0.046 Uiso 1 1 calc R
C43 C 0.2021(2) 0.6594(5) 0.0216(3) 0.0265(18) Uani 1 1 d .
C48 C 0.1539(3) 0.6172(6) -0.0098(2) 0.0258(18) Uani 1 1 d .
C42 C 0.2047(3) 0.7472(6) 0.0421(3) 0.041(2) Uani 1 1 d .
H42A H 0.1769 0.7804 0.0367 0.050 Uiso 1 1 calc R
O22 O 0.15170(18) 0.5319(4) -0.02455(18) 0.0376(14) Uani 1 1 d .
O21 O 0.11825(17) 0.6694(4) -0.01702(18) 0.0388(15) Uani 1 1 d .
C41 C 0.2480(3) 0.7868(7) 0.0704(3) 0.053(3) Uani 1 1 d .
H41A H 0.2496 0.8465 0.0845 0.064 Uiso 1 1 calc R

loop_
_atom_site_aniso_label
_atom_site_aniso_U_11
_atom_site_aniso_U_22
_atom_site_aniso_U_33
_atom_site_aniso_U_23
_atom_site_aniso_U_13
_atom_site_aniso_U_12
Eu1 0.02042(19) 0.0253(2) 0.0261(2) -0.00262(19) 0.01049(17) 0.00002(18)
Eu2 0.01954(19) 0.0232(2) 0.0284(2) -0.00228(19) 0.01096(17) -0.00240(18)
Eu4 0.01977(19) 0.0249(2) 0.0248(2) -0.00168(18) 0.00988(17) -0.00094(18)
Eu3 0.0251(2) 0.0217(2) 0.0501(3) -0.0045(2) 0.0207(2) -0.00336(19)
Ag1 0.0345(4) 0.0458(5) 0.0317(4) 0.0003(3) 0.0088(3) -0.0012(3)
C30 0.028(4) 0.023(5) 0.038(5) -0.001(4) 0.016(4) -0.003(4)
C54 0.077(7) 0.025(5) 0.037(6) 0.005(4) 0.023(5) 0.013(5)
C17 0.038(5) 0.028(5) 0.042(6) -0.003(4) 0.012(4) 0.005(4)
O14 0.037(3) 0.044(4) 0.042(4) -0.018(3) 0.018(3) -0.008(3)
O16 0.018(3) 0.040(4) 0.036(3) -0.003(3) 0.010(3) 0.002(3)
O24 0.042(3) 0.065(5) 0.029(3) -0.004(3) 0.019(3) 0.008(3)
O1 0.026(3) 0.064(4) 0.044(4) 0.003(3) 0.021(3) 0.003(3)
O11 0.032(3) 0.022(3) 0.039(3) -0.007(3) 0.024(3) -0.005(2)
O20 0.024(3) 0.036(4) 0.056(4) -0.004(3) 0.013(3) -0.007(3)
C53 0.031(5) 0.028(5) 0.029(5) 0.000(4) 0.016(4) 0.003(4)
O23 0.077(5) 0.025(4) 0.044(4) -0.005(3) 0.036(4) -0.001(3)
C62 0.029(5) 0.040(6) 0.027(5) -0.011(4) 0.014(4) -0.011(4)
O12 0.028(3) 0.029(3) 0.034(3) 0.001(3) 0.021(3) -0.001(2)
C22 0.033(5) 0.037(6) 0.039(6) -0.001(4) 0.015(4) 0.008(4)
C29 0.022(4) 0.016(4) 0.040(5) -0.010(4) 0.014(4) -0.004(3)
N4 0.025(4) 0.053(5) 0.042(5) -0.004(4) 0.001(3) 0.016(4)
C32 0.012(4) 0.027(5) 0.042(5) 0.004(4) 0.001(4) 0.006(4)
C47 0.031(5) 0.025(5) 0.035(5) 0.000(4) 0.014(4) -0.004(4)
O28 0.032(3) 0.037(4) 0.053(4) 0.004(3) 0.028(3) -0.003(3)
N1 0.041(5) 0.037(5) 0.040(5) 0.007(4) 0.014(4) 0.002(4)
O10 0.025(3) 0.064(4) 0.042(4) 0.005(3) 0.020(3) -0.008(3)
C31 0.016(4) 0.027(5) 0.030(5) -0.003(4) 0.007(4) -0.001(3)
C20 0.031(5) 0.049(6) 0.033(5) -0.011(5) 0.000(4) 0.005(5)
N5 0.088(7) 0.066(6) 0.040(5) 0.001(5) 0.027(5) -0.025(6)
O19 0.033(3) 0.031(4) 0.037(3) 0.002(3) 0.012(3) 0.001(3)
C60 0.034(5) 0.069(7) 0.036(6) 0.002(5) 0.018(5) 0.001(5)
N2 0.041(5) 0.049(5) 0.034(5) 0.000(4) 0.020(4) 0.001(4)
C23 0.043(6) 0.048(6) 0.028(5) -0.004(4) 0.007(4) -0.004(5)
C58 0.040(6) 0.059(7) 0.042(6) 0.010(5) 0.014(5) -0.005(5)
C59 0.026(4) 0.030(5) 0.031(5) -0.001(4) 0.014(4) 0.007(4)
C61 0.070(8) 0.085(9) 0.049(7) -0.006(6) 0.029(6) -0.037(7)
O15 0.026(3) 0.027(3) 0.059(4) -0.009(3) 0.003(3) -0.006(3)
O13 0.045(4) 0.015(3) 0.049(4) -0.004(3) 0.016(3) -0.004(3)
N3 0.046(4) 0.034(5) 0.026(4) -0.005(3) 0.009(4) 0.002(4)
C28 0.014(4) 0.029(5) 0.030(5) -0.004(4) 0.009(4) 0.004(3)
C27 0.011(3) 0.023(4) 0.022(4) -0.002(3) 0.005(3) 0.003(3)
C6 0.031(4) 0.027(5) 0.032(5) -0.010(4) 0.017(4) -0.004(4)
C52 0.033(5) 0.038(5) 0.021(4) 0.010(4) 0.015(4) 0.002(4)
C26 0.030(4) 0.024(5) 0.031(5) -0.006(4) 0.012(4) 0.003(4)
C25 0.032(5) 0.035(5) 0.027(5) 0.007(4) 0.019(4) 0.004(4)
C39 0.025(4) 0.028(5) 0.028(5) -0.001(4) 0.011(4) -0.002(4)
C51 0.024(4) 0.030(5) 0.022(4) 0.001(4) 0.007(4) 0.001(4)
C3 0.025(4) 0.026(5) 0.026(5) 0.001(4) 0.010(4) 0.003(4)
C2 0.024(5) 0.045(6) 0.035(5) 0.012(4) 0.004(4) -0.007(4)
C11 0.063(7) 0.047(6) 0.021(5) 0.003(4) 0.017(5) -0.001(5)
C4 0.020(4) 0.048(6) 0.048(6) 0.015(5) 0.018(4) 0.014(4)
C55 0.021(4) 0.046(6) 0.028(5) -0.001(4) 0.009(4) -0.003(4)
C1 0.039(6) 0.045(6) 0.035(6) -0.004(5) -0.004(5) -0.012(5)
C13 0.029(5) 0.039(6) 0.036(5) -0.003(4) -0.001(4) 0.006(4)
C7 0.038(5) 0.066(7) 0.049(7) -0.001(5) 0.021(5) -0.011(5)
C5 0.033(5) 0.055(7) 0.054(6) 0.022(5) 0.027(5) 0.014(5)
C19 0.038(5) 0.051(7) 0.055(7) -0.015(5) 0.009(5) 0.007(5)
C50 0.077(7) 0.032(6) 0.045(6) -0.001(5) 0.031(5) 0.003(5)
C8 0.039(5) 0.061(7) 0.041(6) 0.003(5) 0.020(5) -0.009(5)
C49 0.120(10) 0.038(7) 0.030(6) 0.006(5) 0.023(6) 0.012(6)
C57 0.060(7) 0.076(9) 0.045(7) 0.009(6) 0.014(6) 0.000(6)
O27 0.042(6) 0.098(11) 0.017(7) 0.006(6) 0.006(7) 0.007(8)
C16 0.030(5) 0.028(5) 0.032(5) -0.009(4) 0.007(4) -0.003(4)
C15 0.030(4) 0.017(4) 0.027(4) -0.006(3) 0.014(4) -0.006(4)
C18 0.042(5) 0.028(5) 0.025(5) 0.002(4) 0.027(4) 0.000(4)
O6 0.027(3) 0.027(3) 0.024(3) -0.002(2) 0.007(3) 0.000(3)
O5 0.033(3) 0.031(4) 0.033(3) -0.009(3) 0.011(3) 0.003(3)
C14 0.037(5) 0.023(5) 0.038(5) 0.001(4) 0.002(4) 0.007(4)
C21 0.026(4) 0.026(5) 0.033(5) -0.001(4) 0.008(4) 0.000(4)
C24 0.018(4) 0.031(5) 0.042(6) 0.003(4) 0.005(4) -0.006(4)
O8 0.023(3) 0.046(4) 0.029(3) 0.003(3) 0.000(3) -0.003(3)
O7 0.031(3) 0.027(4) 0.051(4) -0.006(3) 0.000(3) 0.008(3)
O2 0.031(3) 0.043(4) 0.028(3) 0.000(3) 0.008(3) -0.004(3)
O9 0.029(3) 0.058(4) 0.033(3) 0.011(3) 0.011(3) 0.005(3)
C10 0.037(5) 0.054(7) 0.039(6) 0.007(5) 0.016(5) 0.015(5)
C9 0.052(6) 0.020(5) 0.034(5) 0.004(4) 0.024(5) -0.002(4)
C12 0.058(6) 0.020(5) 0.043(6) -0.001(4) 0.030(5) -0.011(4)
O4 0.048(4) 0.051(4) 0.032(4) 0.015(3) 0.022(3) -0.001(3)
O3 0.060(4) 0.048(4) 0.034(4) 0.002(3) 0.021(3) 0.020(3)
C35 0.024(4) 0.017(4) 0.031(5) 0.000(3) 0.012(4) 0.004(3)
C36 0.016(4) 0.032(5) 0.026(5) -0.005(4) 0.003(3) -0.004(4)
C34 0.025(5) 0.043(6) 0.039(6) -0.007(4) 0.002(4) -0.009(4)
C37 0.020(4) 0.028(5) 0.022(4) -0.003(3) 0.012(3) -0.008(3)
C33 0.021(4) 0.040(6) 0.032(5) -0.006(4) -0.012(4) 0.008(4)
C40 0.035(5) 0.028(5) 0.033(5) -0.004(4) 0.023(4) -0.007(4)
C38 0.034(5) 0.027(5) 0.047(6) 0.001(4) 0.017(4) 0.001(4)
O18 0.046(4) 0.029(4) 0.049(4) -0.009(3) 0.010(3) 0.003(3)
O17 0.024(3) 0.044(4) 0.033(3) -0.012(3) 0.009(3) -0.006(3)
C56 0.026(4) 0.022(5) 0.036(5) -0.001(4) 0.015(4) 0.003(4)
O26 0.041(3) 0.028(3) 0.033(3) -0.007(3) 0.012(3) 0.002(3)
O25 0.041(3) 0.030(3) 0.024(3) 0.002(3) 0.017(3) 0.002(3)
C45 0.028(4) 0.018(4) 0.030(5) 0.001(4) 0.011(4) -0.004(3)
C44 0.021(4) 0.029(5) 0.035(5) -0.003(4) 0.010(4) -0.002(4)
C46 0.030(5) 0.033(5) 0.053(6) -0.010(4) 0.018(4) -0.008(4)
C43 0.025(4) 0.029(5) 0.030(5) 0.000(4) 0.016(4) -0.005(4)
C48 0.026(4) 0.030(5) 0.023(4) 0.007(4) 0.012(4) -0.001(4)
C42 0.028(5) 0.035(6) 0.061(6) -0.009(5) 0.020(5) 0.004(4)
O22 0.040(3) 0.031(4) 0.037(3) -0.002(3) 0.011(3) -0.011(3)
O21 0.022(3) 0.047(4) 0.048(4) 0.005(3) 0.015(3) -0.002(3)
C41 0.045(6) 0.056(7) 0.066(7) -0.024(5) 0.030(6) -0.008(5)

loop_
_atom_type_symbol
_atom_type_description
_atom_type_scat_dispersion_real
_atom_type_scat_dispersion_imag
_atom_type_scat_source
C C 0.0033 0.0016 'International Tables Vol C Tables 4.2.6.8 and 6.1.1.4'
H H 0.0000 0.0000 'International Tables Vol C Tables 4.2.6.8 and 6.1.1.4'
N N 0.0061 0.0033 'International Tables Vol C Tables 4.2.6.8 and 6.1.1.4'
O O 0.0106 0.0060 'International Tables Vol C Tables 4.2.6.8 and 6.1.1.4'
Ag Ag -0.8971 1.1015 'International Tables Vol C Tables 4.2.6.8 and 6.1.1.4'
Eu Eu -0.1578 3.6682 'International Tables Vol C Tables 4.2.6.8 and 6.1.1.4'

loop_
_geom_angle_atom_site_label_1
_geom_angle_atom_site_label_2
_geom_angle_atom_site_label_3
_geom_angle
_geom_angle_site_symmetry_1
_geom_angle_site_symmetry_3
O2 Eu1 O4 131.98(19) 7 4
O2 Eu1 O19 75.89(18) 7 .
O4 Eu1 O19 72.75(19) 4 .
O2 Eu1 O10 76.65(17) 7 .
O4 Eu1 O10 76.96(19) 4 .
O19 Eu1 O10 104.23(18) . .
O2 Eu1 O26 134.54(18) 7 1_545
O4 Eu1 O26 77.81(18) 4 1_545
O19 Eu1 O26 148.29(18) . 1_545
O10 Eu1 O26 79.88(18) . 1_545
O2 Eu1 O16 137.43(17) 7 .
O4 Eu1 O16 73.14(17) 4 .
O19 Eu1 O16 83.42(17) . .
O10 Eu1 O16 145.28(17) . .
O26 Eu1 O16 76.95(17) 1_545 .
O2 Eu1 O12 67.64(16) 7 .
O4 Eu1 O12 148.90(18) 4 .
O19 Eu1 O12 94.23(17) . .
O10 Eu1 O12 134.13(18) . .
O26 Eu1 O12 105.32(16) 1_545 .
O16 Eu1 O12 77.45(15) . .
O2 Eu1 O25 88.41(18) 7 1_545
O4 Eu1 O25 128.74(18) 4 1_545
O19 Eu1 O25 158.25(17) . 1_545
O10 Eu1 O25 86.25(18) . 1_545
O26 Eu1 O25 51.48(16) 1_545 1_545
O16 Eu1 O25 98.88(16) . 1_545
O12 Eu1 O25 65.53(15) . 1_545
O2 Eu1 C56 112.0(2) 7 1_545
O4 Eu1 C56 102.8(2) 4 1_545
O19 Eu1 C56 171.4(2) . 1_545
O10 Eu1 C56 81.6(2) . 1_545
O26 Eu1 C56 25.39(18) 1_545 1_545
O16 Eu1 C56 88.20(19) . 1_545
O12 Eu1 C56 85.94(19) . 1_545
O25 Eu1 C56 26.11(17) 1_545 1_545
O2 Eu1 Eu2 59.09(13) 7 .
O4 Eu1 Eu2 164.65(14) 4 .
O19 Eu1 Eu2 122.57(13) . .
O10 Eu1 Eu2 98.36(14) . .
O26 Eu1 Eu2 87.00(12) 1_545 .
O16 Eu1 Eu2 105.82(11) . .
O12 Eu1 Eu2 38.43(11) . .
O25 Eu1 Eu2 35.91(11) 1_545 .
C56 Eu1 Eu2 61.85(16) 1_545 .
O1 Eu2 O9 76.30(17) . 7
O1 Eu2 O22 76.1(2) . 7
O9 Eu2 O22 110.86(19) 7 7
O1 Eu2 O17 134.67(17) . .
O9 Eu2 O17 149.03(17) 7 .
O22 Eu2 O17 82.68(18) 7 .
O1 Eu2 O5 127.40(18) . 7_545
O9 Eu2 O5 75.73(18) 7 7_545
O22 Eu2 O5 73.66(18) 7 7_545
O17 Eu2 O5 82.15(17) . 7_545
O1 Eu2 O11 140.61(18) . .
O9 Eu2 O11 77.67(17) 7 .
O22 Eu2 O11 141.57(17) 7 .
O17 Eu2 O11 75.14(17) . .
O5 Eu2 O11 72.53(17) 7_545 .
O1 Eu2 O25 68.68(17) . 1_545
O9 Eu2 O25 132.27(17) 7 1_545
O22 Eu2 O25 91.37(17) 7 1_545
O17 Eu2 O25 72.34(16) . 1_545
O5 Eu2 O25 151.96(17) 7_545 1_545
O11 Eu2 O25 110.66(16) . 1_545
O1 Eu2 O12 102.27(18) . .
O9 Eu2 O12 93.02(18) 7 .
O22 Eu2 O12 154.52(17) 7 .
O17 Eu2 O12 80.92(17) . .
O5 Eu2 O12 122.79(16) 7_545 .
O11 Eu2 O12 50.34(15) . .
O25 Eu2 O12 65.11(15) 1_545 .
O1 Eu2 C31 123.1(2) . .
O9 Eu2 C31 84.11(19) 7 .
O22 Eu2 C31 159.02(19) 7 .
O17 Eu2 C31 77.33(19) . .
O5 Eu2 C31 97.1(2) 7_545 .
O11 Eu2 C31 24.58(17) . .
O25 Eu2 C31 88.65(19) 1_545 .
O12 Eu2 C31 25.78(16) . .
O1 Eu2 Eu1 69.82(14) . .
O9 Eu2 Eu1 100.42(14) 7 .
O22 Eu2 Eu1 125.91(13) 7 .
O17 Eu2 Eu1 92.53(12) . .
O5 Eu2 Eu1 159.10(13) 7_545 .
O11 Eu2 Eu1 86.56(11) . .
O25 Eu2 Eu1 37.53(11) 1_545 .
O12 Eu2 Eu1 36.33(10) . .
C31 Eu2 Eu1 62.00(15) . .
O18 Eu4 O21 121.40(19) 1_565 7_565
O18 Eu4 O13 152.86(19) 1_565 .
O21 Eu4 O13 82.36(19) 7_565 .
O18 Eu4 O24 88.0(2) 1_565 .
O21 Eu4 O24 73.33(18) 7_565 .
O13 Eu4 O24 113.19(19) . .
O18 Eu4 O8 84.18(19) 1_565 2_665
O21 Eu4 O8 137.41(19) 7_565 2_665
O13 Eu4 O8 85.54(18) . 2_665
O24 Eu4 O8 74.42(18) . 2_665
O18 Eu4 O6 88.78(18) 1_565 7
O21 Eu4 O6 72.75(17) 7_565 7
O13 Eu4 O6 86.22(17) . 7
O24 Eu4 O6 137.81(17) . 7
O8 Eu4 O6 146.83(17) 2_665 7
O18 Eu4 O28 77.26(19) 1_565 .
O21 Eu4 O28 139.91(18) 7_565 .
O13 Eu4 O28 75.79(18) . .
O24 Eu4 O28 146.42(18) . .
O8 Eu4 O28 74.19(17) 2_665 .
O6 Eu4 O28 72.65(16) 7 .
O18 Eu4 C32 162.56(18) 1_565 .
O21 Eu4 C32 75.18(18) 7_565 .
O13 Eu4 C32 20.83(19) . .
O24 Eu4 C32 92.4(2) . .
O8 Eu4 C32 79.15(19) 2_665 .
O6 Eu4 C32 102.40(19) 7 .
O28 Eu4 C32 93.18(19) . .
O18 Eu4 C40 17.00(19) 1_565 1_565
O21 Eu4 C40 105.4(2) 7_565 1_565
O13 Eu4 C40 158.65(18) . 1_565
O24 Eu4 C40 88.16(19) . 1_565
O8 Eu4 C40 100.6(2) 2_665 1_565
O6 Eu4 C40 77.47(18) 7 1_565
O28 Eu4 C40 86.14(17) . 1_565
C32 Eu4 C40 179.32(19) . 1_565
O18 Eu4 Eu3 119.93(14) 1_565 .
O21 Eu4 Eu3 77.71(13) 7_565 .
O13 Eu4 Eu3 75.09(13) . .
O24 Eu4 Eu3 39.62(14) . .
O8 Eu4 Eu3 59.71(13) 2_665 .
O6 Eu4 Eu3 146.83(12) 7 .
O28 Eu4 Eu3 126.50(12) . .
C32 Eu4 Eu3 54.73(16) . .
C40 Eu4 Eu3 125.68(13) 1_565 .
O20 Eu3 O14 78.23(18) . .
O20 Eu3 O7 146.18(19) . 2_665
O14 Eu3 O7 84.62(18) . 2_665
O20 Eu3 O23 84.3(2) . .
O14 Eu3 O23 121.63(19) . .
O7 Eu3 O23 80.2(2) 2_665 .
O20 Eu3 O15 132.16(18) . .
O14 Eu3 O15 89.40(19) . .
O7 Eu3 O15 75.86(18) 2_665 .
O23 Eu3 O15 138.54(19) . .
O20 Eu3 O3 81.88(19) . 4
O14 Eu3 O3 151.84(18) . 4
O7 Eu3 O3 122.20(19) 2_665 4
O23 Eu3 O3 75.4(2) . 4
O15 Eu3 O3 89.3(2) . 4
O20 Eu3 O27 135.5(3) . .
O14 Eu3 O27 146.0(3) . .
O7 Eu3 O27 64.5(3) 2_665 .
O23 Eu3 O27 68.9(3) . .
O15 Eu3 O27 70.4(3) . .
O3 Eu3 O27 57.9(3) 4 .
O20 Eu3 O16 82.94(17) . .
O14 Eu3 O16 79.62(17) . .
O7 Eu3 O16 122.48(16) 2_665 .
O23 Eu3 O16 152.13(17) . .
O15 Eu3 O16 49.27(15) . .
O3 Eu3 O16 78.30(17) 4 .
O27 Eu3 O16 104.4(3) . .
O20 Eu3 O24 77.31(17) . .
O14 Eu3 O24 74.66(17) . .
O7 Eu3 O24 70.09(16) 2_665 .
O23 Eu3 O24 47.14(16) . .
O15 Eu3 O24 143.40(16) . .
O3 Eu3 O24 120.01(18) 4 .
O27 Eu3 O24 105.3(3) . .
O16 Eu3 O24 150.18(14) . .
O20 Eu3 C39 107.7(2) . .
O14 Eu3 C39 83.64(19) . .
O7 Eu3 C39 98.94(19) 2_665 .
O23 Eu3 C39 154.3(2) . .
O15 Eu3 C39 24.43(17) . .
O3 Eu3 C39 83.7(2) 4 .
O27 Eu3 C39 87.4(3) . .
O16 Eu3 C39 24.85(16) . .
O24 Eu3 C39 156.32(17) . .
O20 Eu3 C55 80.62(19) . .
O14 Eu3 C55 99.2(2) . .
O7 Eu3 C55 73.59(19) 2_665 .
O23 Eu3 C55 22.56(18) . .
O15 Eu3 C55 147.23(18) . .
O3 Eu3 C55 97.0(2) 4 .
O27 Eu3 C55 85.9(3) . .
O16 Eu3 C55 163.39(17) . .
O24 Eu3 C55 24.60(16) . .
C39 Eu3 C55 171.6(2) . .
O20 Eu3 Eu4 82.05(13) . .
O14 Eu3 Eu4 45.47(14) . .
O7 Eu3 Eu4 65.33(13) 2_665 .
O23 Eu3 Eu4 77.33(14) . .
O15 Eu3 Eu4 120.46(13) . .
O3 Eu3 Eu4 149.53(15) 4 .
O27 Eu3 Eu4 122.8(3) . .
O16 Eu3 Eu4 124.93(10) . .
O24 Eu3 Eu4 30.51(10) . .
C39 Eu3 Eu4 126.01(14) . .
C55 Eu3 Eu4 54.83(16) . .
N1 Ag1 N2 110.8(2) . .
N1 Ag1 N3 106.3(2) . .
N2 Ag1 N3 105.2(2) . .
N1 Ag1 N4 96.6(2) . .
N2 Ag1 N4 116.4(2) . .
N3 Ag1 N4 120.7(3) . .
C29 C30 C25 120.5(7) . .
C29 C30 H30A 119.8 . .
C25 C30 H30A 119.8 . .
C49 C54 C53 120.1(8) . .
C49 C54 H54A 120.0 . .
C53 C54 H54A 120.0 . .
N3 C17 C16 124.6(8) . .
N3 C17 H17A 117.7 . .
C16 C17 H17A 117.7 . .
C32 O14 Eu3 177.6(5) . .
C39 O16 Eu1 148.3(5) . .
C39 O16 Eu3 85.1(4) . .
Eu1 O16 Eu3 120.08(18) . .
C55 O24 Eu4 164.2(5) . .
C55 O24 Eu3 81.7(5) . .
Eu4 O24 Eu3 109.87(19) . .
C6 O1 Eu2 172.8(5) . .
C31 O11 Eu2 98.2(4) . .
C47 O20 Eu3 146.1(5) . .
C52 C53 C54 119.0(7) . .
C52 C53 C55 123.1(7) . .
C54 C53 C55 117.9(7) . .
C55 O23 Eu3 110.6(5) . .
O9 C62 O10 126.7(8) . .
O9 C62 C59 116.2(7) . .
O10 C62 C59 117.1(7) . .
C31 O12 Eu1 163.0(5) . .
C31 O12 Eu2 90.5(4) . .
Eu1 O12 Eu2 105.23(16) . .
C21 C22 C23 118.4(8) . .
C21 C22 H22A 120.8 . .
C23 C22 H22A 120.8 . .
C28 C29 C30 121.0(7) . .
C28 C29 C32 119.8(7) . .
C30 C29 C32 119.2(7) . .
C19 N4 C23 115.5(7) . .
C19 N4 Ag1 122.2(6) . .
C23 N4 Ag1 120.2(6) . .
O13 C32 O14 122.1(8) . .
O13 C32 C29 118.9(8) . .
O14 C32 C29 119.0(7) . .
O13 C32 Eu4 41.8(4) . .
O14 C32 Eu4 81.7(5) . .
C29 C32 Eu4 157.5(6) . .
O20 C47 O19 124.6(7) . .
O20 C47 C45 116.8(7) . .
O19 C47 C45 118.5(7) . .
C5 N1 C1 115.8(7) . .
C5 N1 Ag1 119.0(6) . .
C1 N1 Ag1 124.1(6) . .
C62 O10 Eu1 165.9(6) . .
O11 C31 O12 120.9(7) . .
O11 C31 C27 120.3(7) . .
O12 C31 C27 118.8(7) . .
O11 C31 Eu2 57.2(4) . .
O12 C31 Eu2 63.7(4) . .
C27 C31 Eu2 177.2(5) . .
C19 C20 C21 118.5(8) . .
C19 C20 H20A 120.7 . .
C21 C20 H20A 120.7 . .
C61 N5 C57 115.6(9) . .
C47 O19 Eu1 130.0(5) . .
C59 C60 C61 119.4(9) . .
C59 C60 H60A 120.3 . .
C61 C60 H60A 120.3 . .
C11 N2 C7 116.4(7) . .
C11 N2 Ag1 128.6(6) . .
C7 N2 Ag1 113.4(6) . .
N4 C23 C22 124.7(8) . .
N4 C23 H23A 117.7 . .
C22 C23 H23A 117.7 . .
C57 C58 C59 119.8(9) . .
C57 C58 H58A 120.1 . .
C59 C58 H58A 120.1 . .
C58 C59 C60 116.2(8) . .
C58 C59 C62 122.0(7) . .
C60 C59 C62 121.8(7) . .
N5 C61 C60 124.2(9) . .
N5 C61 H61A 117.9 . .
C60 C61 H61A 117.9 . .
C39 O15 Eu3 104.9(5) . .
C32 O13 Eu4 117.4(5) . .
C13 N3 C17 115.3(7) . .
C13 N3 Ag1 122.6(6) . .
C17 N3 Ag1 120.5(6) . .
C29 C28 C27 120.2(7) . .
C29 C28 H28A 119.9 . .
C27 C28 H28A 119.9 . .
C28 C27 C26 119.2(7) . .
C28 C27 C31 121.7(7) . .
C26 C27 C31 119.1(6) . .
O1 C6 O2 126.1(7) . .
O1 C6 C3 117.3(7) . .
O2 C6 C3 116.6(6) . .
C53 C52 C51 122.3(7) . .
C53 C52 H52A 118.9 . .
C51 C52 H52A 118.9 . .
C25 C26 C27 119.9(7) . .
C25 C26 H26A 120.1 . .
C27 C26 H26A 120.1 . .
C30 C25 C26 119.2(7) . .
C30 C25 H25A 120.4 . .
C26 C25 H25A 120.4 . .
O16 C39 O15 120.7(7) . .
O16 C39 C35 121.6(7) . .
O15 C39 C35 117.6(6) . .
O16 C39 Eu3 70.1(4) . .
O15 C39 Eu3 50.7(4) . .
C35 C39 Eu3 168.0(5) . .
C52 C51 C50 117.5(7) . .
C52 C51 C56 124.0(7) . .
C50 C51 C56 118.5(7) . .
C4 C3 C2 118.4(7) . .
C4 C3 C6 120.6(7) . .
C2 C3 C6 121.0(7) . .
C1 C2 C3 119.5(8) . .
C1 C2 H2A 120.3 . .
C3 C2 H2A 120.3 . .
N2 C11 C10 124.6(8) . .
N2 C11 H11A 117.7 . .
C10 C11 H11A 117.7 . .
C3 C4 C5 118.1(7) . .
C3 C4 H4A 120.9 . .
C5 C4 H4A 120.9 . .
O23 C55 O24 120.5(8) . .
O23 C55 C53 119.5(7) . .
O24 C55 C53 120.0(7) . .
O23 C55 Eu3 46.8(4) . .
O24 C55 Eu3 73.7(5) . .
C53 C55 Eu3 166.1(6) . .
N1 C1 C2 123.6(8) . .
N1 C1 H1A 118.2 . .
C2 C1 H1A 118.2 . .
N3 C13 C14 124.7(8) . .
N3 C13 H13A 117.6 . .
C14 C13 H13A 117.6 . .
N2 C7 C8 123.1(9) . .
N2 C7 H7A 118.4 . .
C8 C7 H7A 118.4 . .
N1 C5 C4 124.6(8) . .
N1 C5 H5A 117.7 . .
C4 C5 H5A 117.7 . .
N4 C19 C20 125.3(8) . .
N4 C19 H19A 117.4 . .
C20 C19 H19A 117.4 . .
C49 C50 C51 121.1(8) . .
C49 C50 H50A 119.4 . .
C51 C50 H50A 119.4 . .
C9 C8 C7 119.9(8) . .
C9 C8 H8A 120.1 . .
C7 C8 H8A 120.1 . .
C54 C49 C50 120.1(9) . .
C54 C49 H49A 120.0 . .
C50 C49 H49A 120.0 . .
N5 C57 C58 124.6(10) . .
N5 C57 H57A 117.7 . .
C58 C57 H57A 117.7 . .
O27 O27 Eu3 153.8(16) 2_655 .
C15 C16 C17 118.3(7) . .
C15 C16 H16A 120.8 . .
C17 C16 H16A 120.8 . .
C16 C15 C14 118.9(7) . .
C16 C15 C18 120.9(7) . .
C14 C15 C18 120.0(7) . .
O5 C18 O6 125.6(7) . .
O5 C18 C15 116.4(7) . .
O6 C18 C15 118.0(7) . .
C18 O6 Eu4 131.9(4) . 7
C18 O5 Eu2 139.2(5) . 7_545
C15 C14 C13 118.1(7) . .
C15 C14 H14A 121.0 . .
C13 C14 H14A 121.0 . .
C22 C21 C20 117.3(7) . .
C22 C21 C24 121.5(7) . .
C20 C21 C24 121.1(7) . .
O7 C24 O8 125.5(8) . .
O7 C24 C21 118.7(8) . .
O8 C24 C21 115.8(7) . .
C24 O8 Eu4 143.7(5) . 2_645
C24 O7 Eu3 137.4(5) . 2_645
C6 O2 Eu1 137.9(5) . 7
C62 O9 Eu2 160.8(5) . 7
C9 C10 C11 118.4(8) . .
C9 C10 H10A 120.8 . .
C11 C10 H10A 120.8 . .
C10 C9 C8 117.5(8) . .
C10 C9 C12 123.2(8) . .
C8 C9 C12 119.2(8) . .
O3 C12 O4 123.8(8) . .
O3 C12 C9 121.0(8) . .
O4 C12 C9 115.1(8) . .
C12 O4 Eu1 157.6(5) . 4_545
C12 O3 Eu3 127.0(5) . 4_545
C36 C35 C34 118.7(7) . .
C36 C35 C39 120.7(7) . .
C34 C35 C39 120.5(7) . .
C35 C36 C37 120.9(7) . .
C35 C36 H36A 119.5 . .
C37 C36 H36A 119.5 . .
C33 C34 C35 121.3(8) . .
C33 C34 H34A 119.4 . .
C35 C34 H34A 119.4 . .
C36 C37 C38 119.7(7) . .
C36 C37 C40 120.8(7) . .
C38 C37 C40 119.5(7) . .
C38 C33 C34 120.0(7) . .
C38 C33 H33A 120.0 . .
C34 C33 H33A 120.0 . .
O18 C40 O17 123.6(8) . .
O18 C40 C37 119.2(7) . .
O17 C40 C37 117.2(7) . .
O18 C40 Eu4 33.2(4) . 1_545
O17 C40 Eu4 90.7(5) . 1_545
C37 C40 Eu4 151.6(6) . 1_545
C33 C38 C37 119.3(7) . .
C33 C38 H38A 120.3 . .
C37 C38 H38A 120.3 . .
C40 O18 Eu4 129.8(5) . 1_545
C40 O17 Eu2 166.0(5) . .
O26 C56 O25 120.4(7) . .
O26 C56 C51 119.6(7) . .
O25 C56 C51 119.9(7) . .
O26 C56 Eu1 56.4(4) . 1_565
O25 C56 Eu1 64.1(4) . 1_565
C51 C56 Eu1 174.0(5) . 1_565
C56 O26 Eu1 98.2(5) . 1_565
C56 O25 Eu2 161.7(5) . 1_565
C56 O25 Eu1 89.8(4) . 1_565
Eu2 O25 Eu1 106.56(18) 1_565 1_565
C46 C45 C44 119.1(7) . .
C46 C45 C47 119.5(7) . .
C44 C45 C47 121.4(7) . .
C43 C44 C45 120.4(7) . .
C43 C44 H44A 119.8 . .
C45 C44 H44A 119.8 . .
C45 C46 C41 120.4(8) . .
C45 C46 H46A 119.8 . .
C41 C46 H46A 119.8 . .
C42 C43 C44 120.2(7) . .
C42 C43 C48 119.7(7) . .
C44 C43 C48 120.0(7) . .
O21 C48 O22 124.6(7) . .
O21 C48 C43 116.2(7) . .
O22 C48 C43 119.1(7) . .
C43 C42 C41 120.6(8) . .
C43 C42 H42A 119.7 . .
C41 C42 H42A 119.7 . .
C48 O22 Eu2 141.9(5) . 7
C48 O21 Eu4 132.9(5) . 7_565
C42 C41 C46 119.2(8) . .
C42 C41 H41A 120.4 . .
C46 C41 H41A 120.4 . .

loop_
_geom_bond_atom_site_label_1
_geom_bond_atom_site_label_2
_geom_bond_distance
_geom_bond_site_symmetry_2
Eu1 O2 2.303(5) 7
Eu1 O4 2.304(5) 4
Eu1 O19 2.335(5) .
Eu1 O10 2.339(5) .
Eu1 O26 2.433(5) 1_545
Eu1 O16 2.484(5) .
Eu1 O12 2.514(5) .
Eu1 O25 2.601(5) 1_545
Eu1 C56 2.892(8) 1_545
Eu1 Eu2 4.0933(6) .
Eu2 O1 2.307(5) .
Eu2 O9 2.326(5) 7
Eu2 O22 2.328(5) 7
Eu2 O17 2.339(5) .
Eu2 O5 2.400(5) 7_545
Eu2 O11 2.498(5) .
Eu2 O25 2.505(5) 1_545
Eu2 O12 2.637(5) .
Eu2 C31 2.940(8) .
Eu4 O18 2.313(5) 1_565
Eu4 O21 2.335(5) 7_565
Eu4 O13 2.336(5) .
Eu4 O24 2.352(5) .
Eu4 O8 2.352(5) 2_665
Eu4 O6 2.404(5) 7
Eu4 O28 2.422(4) .
Eu4 C32 3.113(8) .
Eu4 C40 3.246(8) 1_565
Eu4 Eu3 4.3562(7) .
Eu3 O20 2.271(5) .
Eu3 O14 2.327(6) .
Eu3 O7 2.365(5) 2_665
Eu3 O23 2.373(5) .
Eu3 O15 2.381(5) .
Eu3 O3 2.426(5) 4
Eu3 O27 2.693(9) .
Eu3 O16 2.808(5) .
Eu3 O24 2.954(6) .
Eu3 C39 2.975(8) .
Eu3 C55 3.045(9) .
Ag1 N1 2.298(7) .
Ag1 N2 2.322(7) .
Ag1 N3 2.324(7) .
Ag1 N4 2.361(6) .
C30 C29 1.367(9) .
C30 C25 1.378(10) .
C30 H30A 0.9300 .
C54 C49 1.371(11) .
C54 C53 1.385(10) .
C54 H54A 0.9300 .
C17 N3 1.342(9) .
C17 C16 1.377(10) .
C17 H17A 0.9300 .
O14 C32 1.280(8) .
O16 C39 1.255(8) .
O24 C55 1.281(8) .
O1 C6 1.227(8) .
O11 C31 1.236(8) .
O20 C47 1.259(8) .
C53 C52 1.375(10) .
C53 C55 1.482(11) .
O23 C55 1.248(9) .
C62 O9 1.245(9) .
C62 O10 1.250(8) .
C62 C59 1.500(10) .
O12 C31 1.279(8) .
C22 C21 1.378(10) .
C22 C23 1.387(10) .
C22 H22A 0.9300 .
C29 C28 1.361(10) .
C29 C32 1.505(10) .
N4 C19 1.316(10) .
N4 C23 1.318(10) .
C32 O13 1.246(9) .
C47 O19 1.263(9) .
C47 C45 1.496(10) .
N1 C5 1.330(9) .
N1 C1 1.341(10) .
C31 C27 1.503(10) .
C20 C19 1.371(10) .
C20 C21 1.385(10) .
C20 H20A 0.9300 .
N5 C61 1.308(12) .
N5 C57 1.329(11) .
C60 C59 1.383(10) .
C60 C61 1.394(11) .
C60 H60A 0.9300 .
N2 C11 1.319(10) .
N2 C7 1.331(10) .
C23 H23A 0.9300 .
C58 C57 1.372(11) .
C58 C59 1.374(10) .
C58 H58A 0.9300 .
C61 H61A 0.9300 .
O15 C39 1.273(8) .
N3 C13 1.318(9) .
C28 C27 1.382(9) .
C28 H28A 0.9300 .
C27 C26 1.400(9) .
C6 O2 1.266(8) .
C6 C3 1.510(10) .
C52 C51 1.379(10) .
C52 H52A 0.9300 .
C26 C25 1.391(10) .
C26 H26A 0.9300 .
C25 H25A 0.9300 .
C39 C35 1.501(10) .
C51 C50 1.390(10) .
C51 C56 1.488(10) .
C3 C4 1.370(9) .
C3 C2 1.375(9) .
C2 C1 1.356(10) .
C2 H2A 0.9300 .
C11 C10 1.390(10) .
C11 H11A 0.9300 .
C4 C5 1.373(10) .
C4 H4A 0.9300 .
C1 H1A 0.9300 .
C13 C14 1.390(10) .
C13 H13A 0.9300 .
C7 C8 1.380(11) .
C7 H7A 0.9300 .
C5 H5A 0.9300 .
C19 H19A 0.9300 .
C50 C49 1.378(11) .
C50 H50A 0.9300 .
C8 C9 1.379(11) .
C8 H8A 0.9300 .
C49 H49A 0.9300 .
C57 H57A 0.9300 .
O27 O27 1.019(16) 2_655
C16 C15 1.367(10) .
C16 H16A 0.9300 .
C15 C14 1.371(9) .
C15 C18 1.523(10) .
C18 O5 1.232(8) .
C18 O6 1.258(8) .
O6 Eu4 2.404(5) 7
O5 Eu2 2.400(5) 7_545
C14 H14A 0.9300 .
C21 C24 1.492(10) .
C24 O7 1.239(9) .
C24 O8 1.256(9) .
O8 Eu4 2.352(5) 2_645
O7 Eu3 2.365(5) 2_645
O2 Eu1 2.303(5) 7
O9 Eu2 2.326(5) 7
C10 C9 1.375(10) .
C10 H10A 0.9300 .
C9 C12 1.480(10) .
C12 O3 1.253(9) .
C12 O4 1.266(9) .
O4 Eu1 2.304(5) 4_545
O3 Eu3 2.426(5) 4_545
C35 C36 1.363(9) .
C35 C34 1.384(10) .
C36 C37 1.380(10) .
C36 H36A 0.9300 .
C34 C33 1.371(10) .
C34 H34A 0.9300 .
C37 C38 1.396(10) .
C37 C40 1.507(10) .
C33 C38 1.368(10) .
C33 H33A 0.9300 .
C40 O18 1.236(9) .
C40 O17 1.256(8) .
C40 Eu4 3.246(8) 1_545
C38 H38A 0.9300 .
O18 Eu4 2.313(5) 1_545
C56 O26 1.253(8) .
C56 O25 1.273(8) .
C56 Eu1 2.892(8) 1_565
O26 Eu1 2.433(5) 1_565
O25 Eu2 2.505(5) 1_565
O25 Eu1 2.601(5) 1_565
C45 C46 1.375(10) .
C45 C44 1.385(9) .
C44 C43 1.370(9) .
C44 H44A 0.9300 .
C46 C41 1.395(11) .
C46 H46A 0.9300 .
C43 C42 1.365(10) .
C43 C48 1.516(10) .
C48 O21 1.262(8) .
C48 O22 1.265(9) .
C42 C41 1.372(11) .
C42 H42A 0.9300 .
O22 Eu2 2.328(5) 7
O21 Eu4 2.335(5) 7_565
C41 H41A 0.9300 .
